data_7157827
loop_
_publ_author_name
'Lumbroso, Alexandre'
'Berthonneau, Cl\'ement'
'Beaudet, Isabelle'
'Quintard, Jean-Paul'
'Planchat, Aur\'elien'
'Garc\'ia-Moreno, M Isabel'
'Ortiz Mellet, Carmen'
'Le Grognec, Erwan'

_publ_section_title
;
 A versatile stereocontrolled synthesis of 2-deoxyiminosugar C-glycosides
 and their evaluation as glycosidase inhibitors.
;
_journal_issue 5
_journal_name_full 'Organic &amp; biomolecular chemistry'
_journal_page_first 1083
_journal_page_last 1099
_journal_paper_doi 10.1039/d0ob02249g
_journal_volume 19
_journal_year 2021
_chemical_absolute_configuration rm
_chemical_formula_moiety 'C13 H23 N1 O5'
_chemical_formula_sum 'C13 H23 N O5'
_chemical_formula_weight 273.3
_chemical_name_systematic
(1R,5R,6R,7S,8aR)-6,7-dihydroxy-5-(hydroxymethyl)-1-pentylhexahydro-3H-oxazolo[3,4-a]pyridin-3-one
_space_group_IT_number 2
_space_group_name_Hall '-P 1'
_space_group_name_H-M_alt 'P -1'
_symmetry_cell_setting triclinic
_symmetry_Int_Tables_number 2
_symmetry_space_group_name_Hall '-P 1'
_symmetry_space_group_name_H-M 'P -1'
_audit_update_record
;
2020-10-26 deposited with the CCDC.	2020-12-18 downloaded from the CCDC.
;
_cell_angle_alpha 91.0(3)
_cell_angle_beta 93.03(14)
_cell_angle_gamma 90.89(19)
_cell_formula_units_Z 2
_cell_length_a 4.844(6)
_cell_length_b 7.64(2)
_cell_length_c 18.26(2)
_cell_measurement_reflns_used 250
_cell_measurement_temperature 120
_cell_measurement_theta_max 20
_cell_measurement_theta_min 5
_cell_volume 675(2)
_diffrn_ambient_temperature 120
_diffrn_measured_fraction_theta_full 0.98
_diffrn_measured_fraction_theta_max 0.98
_diffrn_measurement_device 'four-cycle diffractometer'
_diffrn_measurement_device_type 'Nonius CCD'
_diffrn_radiation_monochromator graphite
_diffrn_radiation_probe x-ray
_diffrn_radiation_source 'X-ray tube'
_diffrn_radiation_type 'Mo K\a'
_diffrn_radiation_wavelength 0.71069
_diffrn_reflns_av_R_equivalents 0.1007
_diffrn_reflns_av_sigmaI/netI 0.0385
_diffrn_reflns_limit_h_max 5
_diffrn_reflns_limit_h_min -6
_diffrn_reflns_limit_k_max 9
_diffrn_reflns_limit_k_min -9
_diffrn_reflns_limit_l_max 23
_diffrn_reflns_limit_l_min -23
_diffrn_reflns_number 14142
_diffrn_reflns_theta_full 27.3
_diffrn_reflns_theta_max 27.3
_diffrn_reflns_theta_min 6.55
_exptl_absorpt_coefficient_mu 0.103
_exptl_absorpt_correction_T_max 0.995
_exptl_absorpt_correction_T_min 0.9777
_exptl_absorpt_correction_type gaussian
_exptl_absorpt_process_details 'Jana2006  (Petricek, Dusek & Palatinus, 2000)'
_exptl_crystal_density_diffrn 1.3451
_exptl_crystal_description block
_exptl_crystal_F_000 296
_exptl_crystal_size_max 0.32
_exptl_crystal_size_mid 0.10
_exptl_crystal_size_min 0.05
_refine_diff_density_max 0.47
_refine_diff_density_min -0.30
_refine_ls_extinction_method none
_refine_ls_goodness_of_fit_gt 1.68
_refine_ls_goodness_of_fit_ref 1.62
_refine_ls_hydrogen_treatment mixed
_refine_ls_number_constraints 80
_refine_ls_number_parameters 184
_refine_ls_number_reflns 2981
_refine_ls_number_restraints 0
_refine_ls_R_factor_all 0.0898
_refine_ls_R_factor_gt 0.0593
_refine_ls_shift/su_max 0.0040
_refine_ls_shift/su_mean 0.0003
_refine_ls_structure_factor_coef Fsqd
_refine_ls_weighting_details w=1/(\s^2^(I)+0.0025000002I^2^)
_refine_ls_weighting_scheme sigma
_refine_ls_wR_factor_gt 0.1245
_refine_ls_wR_factor_ref 0.1397
_reflns_number_gt 2252
_reflns_number_total 2981
_reflns_threshold_expression I>2\s(I)
_cod_data_source_file d0ob02249g2.cif
_cod_data_source_block I
_cod_depositor_comments
;
The following automatic conversions were performed:

data item '_diffrn_radiation_probe' value 'X-ray' was changed to
'x-ray' in accordance with the
/home/data/users/saulius/crontab/automatic-downloads/rss-feeds/RSC/lib/dictionaries/cif_core.dic
dictionary named 'cif_core.dic' version 2.4.2 last updated on
2011-04-26.

Automatic conversion script
Id: cif_fix_values 7556 2019-12-06 15:28:31Z antanas 

 Adding full bibliography for 7157827--7157828.cif.
;
_cod_original_formula_sum 'C13 H23 N1 O5'
_cod_database_code 7157827

loop_
_symmetry_equiv_pos_site_id
_symmetry_equiv_pos_as_xyz
1 x,y,z
2 -x,-y,-z

loop_
_atom_site_label
_atom_site_type_symbol
_atom_site_fract_x
_atom_site_fract_y
_atom_site_fract_z
_atom_site_adp_type
_atom_site_U_iso_or_equiv
_atom_site_symmetry_multiplicity
_atom_site_occupancy
_atom_site_calc_flag
_atom_site_refinement_flags
_atom_site_disorder_assembly
_atom_site_disorder_group
O1 O 0.9877(3) 0.31713(18) 0.30366(7) Uani 0.0273(4) 2 1 d . . .
O2 O 0.9131(3) 0.53612(19) 0.22546(7) Uani 0.0309(5) 2 1 d . . .
O3 O 0.9771(3) 0.56407(18) 0.08439(8) Uani 0.0277(4) 2 1 d . . .
O4 O 1.2851(3) 0.20881(18) 0.00739(7) Uani 0.0246(4) 2 1 d . . .
O5 O 1.5433(3) -0.00963(18) 0.10992(8) Uani 0.0270(4) 2 1 d . . .
N1 N 1.2317(3) 0.3181(2) 0.20423(8) Uani 0.0222(5) 2 1 d . . .
C1 C 1.2943(4) 0.1476(2) 0.23662(10) Uani 0.0227(6) 2 1 d . . .
C2 C 1.1645(4) 0.0014(2) 0.18764(10) Uani 0.0243(6) 2 1 d . . .
C3 C 1.2527(4) 0.0177(2) 0.10919(10) Uani 0.0230(6) 2 1 d . . .
C4 C 1.1826(4) 0.1983(2) 0.07898(10) Uani 0.0214(5) 2 1 d . . .
C5 C 1.3154(4) 0.3456(2) 0.12856(10) Uani 0.0218(5) 2 1 d . . .
C6 C 1.2626(4) 0.5287(2) 0.09994(10) Uani 0.0250(6) 2 1 d . . .
C7 C 1.0377(4) 0.4020(3) 0.24076(10) Uani 0.0246(6) 2 1 d . . .
C8 C 1.1693(4) 0.1680(3) 0.31194(10) Uani 0.0249(6) 2 1 d . . .
C9 C 1.3788(4) 0.2020(2) 0.37566(10) Uani 0.0246(6) 2 1 d . . .
C10 C 1.2473(4) 0.2324(3) 0.44870(10) Uani 0.0260(6) 2 1 d . . .
C11 C 1.4602(4) 0.2543(2) 0.51326(10) Uani 0.0252(6) 2 1 d . . .
C12 C 1.3335(4) 0.2867(3) 0.58660(11) Uani 0.0300(6) 2 1 d . . .
C13 C 1.5481(5) 0.3043(3) 0.65048(11) Uani 0.0331(7) 2 1 d . . .
H1c1 H 1.485717 0.116888 0.241385 Uiso 0.0273 2 1 d . . .
H1c2 H 0.966712 0.006764 0.188126 Uiso 0.0291 2 1 d . . .
H2c2 H 1.21991 -0.109969 0.206447 Uiso 0.0291 2 1 d . . .
H1c3 H 1.15572 -0.067678 0.077893 Uiso 0.0276 2 1 d . . .
H1c4 H 0.985945 0.212952 0.077388 Uiso 0.0257 2 1 d . . .
H1c5 H 1.513067 0.338667 0.128273 Uiso 0.0262 2 1 d . . .
H1c6 H 1.339823 0.613978 0.134769 Uiso 0.03 2 1 d . . .
H2c6 H 1.362909 0.545993 0.05661 Uiso 0.03 2 1 d . . .
H1c8 H 1.078495 0.060661 0.324162 Uiso 0.0299 2 1 d . . .
H1c9 H 1.493384 0.301166 0.365251 Uiso 0.0295 2 1 d . . .
H2c9 H 1.502624 0.105336 0.37971 Uiso 0.0295 2 1 d . . .
H1c10 H 1.123892 0.136591 0.457671 Uiso 0.0312 2 1 d . . .
H2c10 H 1.134015 0.334322 0.445762 Uiso 0.0312 2 1 d . . .
H1c11 H 1.586055 0.348529 0.50383 Uiso 0.0302 2 1 d . . .
H2c11 H 1.573534 0.152374 0.516211 Uiso 0.0302 2 1 d . . .
H1c12 H 1.205916 0.19319 0.595745 Uiso 0.036 2 1 d . . .
H2c12 H 1.224641 0.390595 0.584103 Uiso 0.036 2 1 d . . .
H1c13 H 1.457839 0.333068 0.694566 Uiso 0.0397 2 1 d . . .
H2c13 H 1.642587 0.195519 0.656509 Uiso 0.0397 2 1 d . . .
H3c13 H 1.679137 0.395296 0.64062 Uiso 0.0397 2 1 d . . .
H3 H 1.579(5) -0.054(3) 0.0694(14) Uiso 0.039(7) 2 1 d . . .
H1 H 0.920(5) 0.577(3) 0.1258(16) Uiso 0.045(7) 2 1 d . . .
H2 H 1.193(5) 0.285(3) -0.0164(13) Uiso 0.029(6) 2 1 d . . .

loop_
_atom_site_aniso_label
_atom_site_aniso_type_symbol
_atom_site_aniso_U_11
_atom_site_aniso_U_22
_atom_site_aniso_U_33
_atom_site_aniso_U_12
_atom_site_aniso_U_13
_atom_site_aniso_U_23
O1 O 0.0261(7) 0.0335(8) 0.0228(7) 0.0045(6) 0.0036(6) 0.0031(6)
O2 O 0.0331(8) 0.0338(8) 0.0264(7) 0.0087(6) 0.0036(6) 0.0009(6)
O3 O 0.0316(8) 0.0277(8) 0.0241(7) 0.0049(6) 0.0032(6) 0.0014(6)
O4 O 0.0298(8) 0.0246(7) 0.0195(7) 0.0047(6) 0.0015(5) 0.0001(5)
O5 O 0.0258(8) 0.0291(8) 0.0260(8) 0.0057(6) -0.0006(6) -0.0050(6)
N1 N 0.0247(8) 0.0197(8) 0.0221(8) -0.0003(6) 0.0023(6) -0.0013(6)
C1 C 0.0222(10) 0.0238(10) 0.0221(9) -0.0005(8) 0.0004(8) 0.0003(7)
C2 C 0.0261(10) 0.0200(10) 0.0264(10) -0.0009(8) -0.0013(8) 0.0010(7)
C3 C 0.0241(10) 0.0200(10) 0.0244(9) -0.0001(8) -0.0025(8) -0.0035(7)
C4 C 0.0214(10) 0.0225(10) 0.0202(9) 0.0009(7) 0.0008(7) -0.0020(7)
C5 C 0.0235(10) 0.0221(10) 0.0199(9) -0.0018(7) 0.0031(7) -0.0022(7)
C6 C 0.0274(10) 0.0211(10) 0.0267(10) -0.0009(8) 0.0051(8) -0.0023(7)
C7 C 0.0225(10) 0.0297(11) 0.0212(9) 0.0000(8) -0.0009(8) -0.0018(8)
C8 C 0.0268(10) 0.0229(10) 0.0252(10) 0.0035(8) 0.0013(8) 0.0004(8)
C9 C 0.0248(10) 0.0253(10) 0.0237(10) -0.0005(8) 0.0012(8) 0.0017(8)
C10 C 0.0276(10) 0.0264(11) 0.0240(10) 0.0007(8) 0.0005(8) 0.0019(8)
C11 C 0.0296(11) 0.0211(10) 0.0250(10) 0.0008(8) 0.0022(8) 0.0002(7)
C12 C 0.0318(11) 0.0307(11) 0.0276(10) 0.0017(9) 0.0018(9) 0.0008(8)
C13 C 0.0414(13) 0.0325(12) 0.0252(10) 0.0051(9) 0.0002(9) -0.0034(8)

loop_
_atom_type_symbol
_atom_type_scat_dispersion_real
_atom_type_scat_dispersion_imag
_atom_type_scat_source
C 0.0033 0.0016 'International Tables Vol C tables 4.2.6.8 and 6.1.1.1'
H 0.0000 0.0000 'International Tables Vol C tables 4.2.6.8 and 6.1.1.1'
N 0.0066 0.0034 'International Tables Vol C tables 4.2.6.8 and 6.1.1.1'
O 0.0114 0.0062 'International Tables Vol C tables 4.2.6.8 and 6.1.1.1'

loop_
_geom_angle_atom_site_label_1
_geom_angle_atom_site_label_2
_geom_angle_atom_site_label_3
_geom_angle_site_symmetry_1
_geom_angle_site_symmetry_2
_geom_angle_site_symmetry_3
_geom_angle
_geom_angle_publ_flag
C7 O1 C8 . . . 110.0(3) ?
C6 O3 H1 . . . 102.0(18) ?
C4 O4 H2 . . . 108.4(16) ?
C3 O5 H3 . . . 107.9(17) ?
C1 N1 C5 . . . 117.0(3) ?
C1 N1 C7 . . . 111.4(3) ?
C5 N1 C7 . . . 128.6(3) ?
N1 C1 C2 . . . 109.6(3) ?
N1 C1 C8 . . . 101.2(3) ?
N1 C1 H1c1 . . . 116.62 ?
C2 C1 C8 . . . 114.9(3) ?
C2 C1 H1c1 . . . 103.44 ?
C8 C1 H1c1 . . . 111.54 ?
C1 C2 C3 . . . 110.9(3) ?
C1 C2 H1c2 . . . 109.47 ?
C1 C2 H2c2 . . . 109.47 ?
C3 C2 H1c2 . . . 109.47 ?
C3 C2 H2c2 . . . 109.47 ?
H1c2 C2 H2c2 . . . 107.99 ?
O5 C3 C2 . . . 107.6(2) ?
O5 C3 C4 . . . 110.5(2) ?
O5 C3 H1c3 . . . 110.51 ?
C2 C3 C4 . . . 110.9(3) ?
C2 C3 H1c3 . . . 110.17 ?
C4 C3 H1c3 . . . 107.22 ?
O4 C4 C3 . . . 108.0(3) ?
O4 C4 C5 . . . 109.6(3) ?
O4 C4 H1c4 . . . 110.89 ?
C3 C4 C5 . . . 111.1(3) ?
C3 C4 H1c4 . . . 109.39 ?
C5 C4 H1c4 . . . 107.79 ?
N1 C5 C4 . . . 108.2(3) ?
N1 C5 C6 . . . 114.5(3) ?
N1 C5 H1c5 . . . 108.51 ?
C4 C5 C6 . . . 113.7(3) ?
C4 C5 H1c5 . . . 109.36 ?
C6 C5 H1c5 . . . 102.28 ?
O3 C6 C5 . . . 113.8(2) ?
O3 C6 H1c6 . . . 109.47 ?
O3 C6 H2c6 . . . 109.47 ?
C5 C6 H1c6 . . . 109.47 ?
C5 C6 H2c6 . . . 109.47 ?
H1c6 C6 H2c6 . . . 104.73 ?
O1 C7 O2 . . . 119.9(3) ?
O1 C7 N1 . . . 110.2(3) ?
O2 C7 N1 . . . 129.9(3) ?
O1 C8 C1 . . . 104.2(3) ?
O1 C8 C9 . . . 109.8(3) ?
O1 C8 H1c8 . . . 114.73 ?
C1 C8 C9 . . . 114.8(2) ?
C1 C8 H1c8 . . . 109.66 ?
C9 C8 H1c8 . . . 104.05 ?
C8 C9 C10 . . . 113.5(2) ?
C8 C9 H1c9 . . . 109.47 ?
C8 C9 H2c9 . . . 109.47 ?
C10 C9 H1c9 . . . 109.47 ?
C10 C9 H2c9 . . . 109.47 ?
H1c9 C9 H2c9 . . . 105.15 ?
C9 C10 C11 . . . 113.0(2) ?
C9 C10 H1c10 . . . 109.47 ?
C9 C10 H2c10 . . . 109.47 ?
C11 C10 H1c10 . . . 109.47 ?
C11 C10 H2c10 . . . 109.47 ?
H1c10 C10 H2c10 . . . 105.7 ?
C10 C11 C12 . . . 113.8(2) ?
C10 C11 H1c11 . . . 109.47 ?
C10 C11 H2c11 . . . 109.47 ?
C12 C11 H1c11 . . . 109.47 ?
C12 C11 H2c11 . . . 109.47 ?
H1c11 C11 H2c11 . . . 104.71 ?
C11 C12 C13 . . . 113.1(2) ?
C11 C12 H1c12 . . . 109.47 ?
C11 C12 H2c12 . . . 109.47 ?
C13 C12 H1c12 . . . 109.47 ?
C13 C12 H2c12 . . . 109.47 ?
H1c12 C12 H2c12 . . . 105.54 ?
C12 C13 H1c13 . . . 109.47 ?
C12 C13 H2c13 . . . 109.47 ?
C12 C13 H3c13 . . . 109.47 ?
H1c13 C13 H2c13 . . . 109.47 ?
H1c13 C13 H3c13 . . . 109.47 ?
H2c13 C13 H3c13 . . . 109.47 ?

loop_
_geom_bond_atom_site_label_1
_geom_bond_atom_site_label_2
_geom_bond_site_symmetry_1
_geom_bond_site_symmetry_2
_geom_bond_distance
_geom_bond_publ_flag
O1 C7 . . 1.360(5) ?
O1 C8 . . 1.455(6) ?
O2 C7 . . 1.226(6) ?
O3 C6 . . 1.428(4) ?
O3 H1 . . 0.82(3) ?
O4 C4 . . 1.426(4) ?
O4 H2 . . 0.85(2) ?
O5 C3 . . 1.426(4) ?
O5 H3 . . 0.84(3) ?
N1 C1 . . 1.469(8) ?
N1 C5 . . 1.478(4) ?
N1 C7 . . 1.345(5) ?
C1 C2 . . 1.525(8) ?
C1 C8 . . 1.538(4) ?
C1 H1c1 . . 0.96 ?
C2 C3 . . 1.523(4) ?
C2 H1c2 . . 0.96 ?
C2 H2c2 . . 0.96 ?
C3 C4 . . 1.532(8) ?
C3 H1c3 . . 0.96 ?
C4 C5 . . 1.542(8) ?
C4 H1c4 . . 0.96 ?
C5 C6 . . 1.523(8) ?
C5 H1c5 . . 0.96 ?
C6 H1c6 . . 0.96 ?
C6 H2c6 . . 0.96 ?
C8 C9 . . 1.519(5) ?
C8 H1c8 . . 0.96 ?
C9 C10 . . 1.524(5) ?
C9 H1c9 . . 0.96 ?
C9 H2c9 . . 0.96 ?
C10 C11 . . 1.530(5) ?
C10 H1c10 . . 0.96 ?
C10 H2c10 . . 0.96 ?
C11 C12 . . 1.521(5) ?
C11 H1c11 . . 0.96 ?
C11 H2c11 . . 0.96 ?
C12 C13 . . 1.524(5) ?
C12 H1c12 . . 0.96 ?
C12 H2c12 . . 0.96 ?
C13 H1c13 . . 0.96 ?
C13 H2c13 . . 0.96 ?
C13 H3c13 . . 0.96 ?

loop_
_geom_hbond_atom_site_label_D
_geom_hbond_atom_site_label_H
_geom_hbond_atom_site_label_A
_geom_hbond_site_symmetry_D
_geom_hbond_site_symmetry_H
_geom_hbond_site_symmetry_A
_geom_hbond_distance_DH
_geom_hbond_distance_HA
_geom_hbond_distance_DA
_geom_hbond_angle_DHA
_geom_hbond_publ_flag
C2 H1c2 O5 . . 1_455 0.96 2.44 3.257(9) 143.32 ?
O5 H3 O4 . . 2_855 0.84(3) 1.96(3) 2.777(11) 163(2) ?
O3 H1 O2 . . . 0.82(3) 1.85(3) 2.623(6) 155(3) ?
O4 H2 O3 . . 2_765 0.85(2) 1.88(2) 2.716(11) 169(2) ?

loop_
_geom_torsion_atom_site_label_1
_geom_torsion_atom_site_label_2
_geom_torsion_atom_site_label_3
_geom_torsion_atom_site_label_4
_geom_torsion_site_symmetry_1
_geom_torsion_site_symmetry_2
_geom_torsion_site_symmetry_3
_geom_torsion_site_symmetry_4
_geom_torsion
_geom_torsion_publ_flag
? ? ? ? ? ? ? ? ? ?

loop_
_jana_cell_twin_matrix_id
_jana_cell_twin_volume_fraction
_jana_cell_twin_matrix_1_1
_jana_cell_twin_matrix_1_2
_jana_cell_twin_matrix_1_3
_jana_cell_twin_matrix_2_1
_jana_cell_twin_matrix_2_2
_jana_cell_twin_matrix_2_3
_jana_cell_twin_matrix_3_1
_jana_cell_twin_matrix_3_2
_jana_cell_twin_matrix_3_3
? ? ? ? ? ? ? ? ? ? ?

loop_
_jana_atom_site_adp_c_label
_jana_atom_site_adp_c_type_symbol
_jana_atom_site_adp_c_111
_jana_atom_site_adp_c_112
_jana_atom_site_adp_c_113
_jana_atom_site_adp_c_122
_jana_atom_site_adp_c_123
_jana_atom_site_adp_c_133
_jana_atom_site_adp_c_222
_jana_atom_site_adp_c_223
_jana_atom_site_adp_c_233
_jana_atom_site_adp_c_333
? ? ? ? ? ? ? ? ? ? ? ?

loop_
_jana_atom_site_adp_d_label
_jana_atom_site_adp_d_type_symbol
_jana_atom_site_adp_d_1111
_jana_atom_site_adp_d_1112
_jana_atom_site_adp_d_1113
_jana_atom_site_adp_d_1122
_jana_atom_site_adp_d_1123
_jana_atom_site_adp_d_1133
_jana_atom_site_adp_d_1222
_jana_atom_site_adp_d_1223
_jana_atom_site_adp_d_1233
_jana_atom_site_adp_d_1333
_jana_atom_site_adp_d_2222
_jana_atom_site_adp_d_2223
_jana_atom_site_adp_d_2233
_jana_atom_site_adp_d_2333
_jana_atom_site_adp_d_3333
? ? ? ? ? ? ? ? ? ? ? ? ? ? ? ? ?

loop_
_jana_atom_site_adp_e_label
_jana_atom_site_adp_e_type_symbol
_jana_atom_site_adp_e_11111
_jana_atom_site_adp_e_11112
_jana_atom_site_adp_e_11113
_jana_atom_site_adp_e_11122
_jana_atom_site_adp_e_11123
_jana_atom_site_adp_e_11133
_jana_atom_site_adp_e_11222
_jana_atom_site_adp_e_11223
_jana_atom_site_adp_e_11233
_jana_atom_site_adp_e_11333
_jana_atom_site_adp_e_12222
_jana_atom_site_adp_e_12223
_jana_atom_site_adp_e_12233
_jana_atom_site_adp_e_12333
_jana_atom_site_adp_e_13333
_jana_atom_site_adp_e_22222
_jana_atom_site_adp_e_22223
_jana_atom_site_adp_e_22233
_jana_atom_site_adp_e_22333
_jana_atom_site_adp_e_23333
_jana_atom_site_adp_e_33333
? ? ? ? ? ? ? ? ? ? ? ? ? ? ? ? ? ? ? ? ? ? ?

loop_
_jana_atom_site_adp_f_label
_jana_atom_site_adp_f_type_symbol
_jana_atom_site_adp_f_111111
_jana_atom_site_adp_f_111112
_jana_atom_site_adp_f_111113
_jana_atom_site_adp_f_111122
_jana_atom_site_adp_f_111123
_jana_atom_site_adp_f_111133
_jana_atom_site_adp_f_111222
_jana_atom_site_adp_f_111223
_jana_atom_site_adp_f_111233
_jana_atom_site_adp_f_111333
_jana_atom_site_adp_f_112222
_jana_atom_site_adp_f_112223
_jana_atom_site_adp_f_112233
_jana_atom_site_adp_f_112333
_jana_atom_site_adp_f_113333
_jana_atom_site_adp_f_122222
_jana_atom_site_adp_f_122223
_jana_atom_site_adp_f_122233
_jana_atom_site_adp_f_122333
_jana_atom_site_adp_f_123333
_jana_atom_site_adp_f_133333
_jana_atom_site_adp_f_222222
_jana_atom_site_adp_f_222223
_jana_atom_site_adp_f_222233
_jana_atom_site_adp_f_222333
_jana_atom_site_adp_f_223333
_jana_atom_site_adp_f_233333
_jana_atom_site_adp_f_333333
? ? ? ? ? ? ? ? ? ? ? ? ? ? ? ? ? ? ? ? ? ? ? ? ? ? ? ? ? ?
